data_7035168
loop_
_publ_author_name
'McNeill, Samantha M.'
'Preston, Dan'
'Lewis, James E. M.'
'Robert, Anja'
'Knerr-Rupp, Katrin'
'Graham, Danyon O.'
'Wright, James R.'
'Giles, Gregory I.'
'Crowley, James D.'

_publ_section_title
;
 Biologically active [Pd2L4](4+) quadruply-stranded helicates: stability
 and cytotoxicity.
;
_journal_issue 24
_journal_name_full 'Dalton transactions (Cambridge, England : 2003)'
_journal_page_first 11129
_journal_page_last 11136
_journal_paper_doi 10.1039/c5dt01259g
_journal_volume 44
_journal_year 2015
_chemical_formula_moiety 'C28 H31 Br2 N5 Pd, C1 H2 Cl2'
_chemical_formula_sum 'C29 H33 Br2 Cl2 N5 Pd'
_chemical_formula_weight 788.72
_chemical_name_systematic
; 
 ? 
;
_space_group_IT_number 33
_symmetry_cell_setting orthorhombic
_symmetry_space_group_name_Hall 'P 2c -2n'
_symmetry_space_group_name_H-M 'P n a 21'
_atom_sites_solution_hydrogens geom
_atom_sites_solution_primary direct
_atom_sites_solution_secondary difmap
_audit_block_code JRW_140
_audit_creation_method SHELXL-97
_audit_update_record
;
2015-01-28 deposited with the CCDC.
2015-05-14 downloaded from the CCDC.
;
_cell_angle_alpha 90.0
_cell_angle_beta 90.0
_cell_angle_gamma 90.0
_cell_formula_units_Z 4
_cell_length_a 8.9759(2)
_cell_length_b 29.9396(6)
_cell_length_c 11.4183(3)
_cell_measurement_reflns_used 9229
_cell_measurement_temperature 100(2)
_cell_measurement_theta_max 76.5090
_cell_measurement_theta_min 4.1250
_cell_volume 3068.50(12)
_computing_publication_material 'enCIFer (2011)'
_computing_structure_refinement 'SHELXL-97 (Sheldrick, 1997)'
_computing_structure_solution 'SHELXS-97 (Sheldrick, 1990)'
_diffrn_ambient_temperature 100(2)
_diffrn_detector_area_resol_mean 5.1725
_diffrn_measured_fraction_theta_full 0.992
_diffrn_measured_fraction_theta_max 0.992
_diffrn_measurement_device_type 'Supernova, Dual, Cu at zero, Atlas'
_diffrn_measurement_method '\w scans'
_diffrn_radiation_monochromator mirror
_diffrn_radiation_source 'Supernova (Cu) X-ray Source'
_diffrn_radiation_type CuK\a
_diffrn_radiation_wavelength 1.54184
_diffrn_reflns_av_R_equivalents 0.0303
_diffrn_reflns_av_sigmaI/netI 0.0354
_diffrn_reflns_limit_h_max 8
_diffrn_reflns_limit_h_min -11
_diffrn_reflns_limit_k_max 32
_diffrn_reflns_limit_k_min -37
_diffrn_reflns_limit_l_max 11
_diffrn_reflns_limit_l_min -14
_diffrn_reflns_number 12155
_diffrn_reflns_theta_full 76.64
_diffrn_reflns_theta_max 76.64
_diffrn_reflns_theta_min 4.14
_diffrn_standards_interval_count 0
_diffrn_standards_interval_time 0
_diffrn_standards_number 0
_exptl_absorpt_coefficient_mu 9.747
_exptl_absorpt_correction_T_max 0.7586
_exptl_absorpt_correction_T_min 0.1363
_exptl_absorpt_correction_type analytical
_exptl_absorpt_process_details
;
CrysAlisPro, Agilent Technologies,
Version 1.171.36.28 (release 01-02-2013 CrysAlis171 .NET)
(compiled Feb  1 2013,16:14:44)
Analytical numeric absorption correction using a multifaceted crystal
model based on expressions derived by R.C. Clark & J.S. Reid.
(Clark, R. C. & Reid, J. S. (1995). Acta Cryst. A51, 887-897)' 
;
_exptl_crystal_colour yellow
_exptl_crystal_density_diffrn 1.707
_exptl_crystal_density_method 'not measured'
_exptl_crystal_description block
_exptl_crystal_F_000 1568
_exptl_crystal_size_max 0.34
_exptl_crystal_size_mid 0.10
_exptl_crystal_size_min 0.03
_refine_diff_density_max 0.740
_refine_diff_density_min -0.723
_refine_diff_density_rms 0.105
_refine_ls_abs_structure_details 'Flack H D (1983), Acta Cryst. A39, 876-881'
_refine_ls_abs_structure_Flack -0.011(10)
_refine_ls_extinction_method none
_refine_ls_goodness_of_fit_ref 1.102
_refine_ls_hydrogen_treatment constr
_refine_ls_matrix_type full
_refine_ls_number_parameters 356
_refine_ls_number_reflns 5281
_refine_ls_number_restraints 1
_refine_ls_restrained_S_all 1.101
_refine_ls_R_factor_all 0.0341
_refine_ls_R_factor_gt 0.0326
_refine_ls_shift/su_max 0.000
_refine_ls_shift/su_mean 0.000
_refine_ls_structure_factor_coef Fsqd
_refine_ls_weighting_details 'calc w=1/[\s^2^(Fo^2^)+(0.0093P)^2^+15.6577P] where P=(Fo^2^+2Fc^2^)/3'
_refine_ls_weighting_scheme calc
_refine_ls_wR_factor_gt 0.0796
_refine_ls_wR_factor_ref 0.0805
_reflns_number_gt 5127
_reflns_number_total 5281
_reflns_threshold_expression >2sigma(I)
_cod_data_source_file c5dt01259g2.cif
_cod_data_source_block Pd(NHC)(monobntrz)Br2
_cod_depositor_comments
;
The following automatic conversions were performed:

'_symmetry_cell_setting' value 'Orthorhombic' changed to
'orthorhombic' according to
/usr/data/users/saulius/crontab/automatic-downloads/rss-feeds/RSC/lib/dictionaries/cif_core.dic
dictionary named 'cif_core.dic' version 2.4.2 from 2011-04-26.

Automatic conversion script
Id: cif_fix_values 3271 2015-04-21 07:52:19Z andrius 

 Adding full bibliography for 7035165--7035170.cif.
;
_cod_original_cell_volume 3068.51(11)
_cod_database_code 7035168

loop_
_symmetry_equiv_pos_as_xyz
'x, y, z'
'-x, -y, z+1/2'
'-x+1/2, y+1/2, z+1/2'
'x+1/2, -y+1/2, z'

loop_
_atom_site_label
_atom_site_type_symbol
_atom_site_fract_x
_atom_site_fract_y
_atom_site_fract_z
_atom_site_U_iso_or_equiv
_atom_site_adp_type
_atom_site_occupancy
_atom_site_symmetry_multiplicity
_atom_site_calc_flag
_atom_site_refinement_flags
Pd1 Pd 0.28818(4) 0.122326(11) 0.27760(4) 0.01389(8) Uani 1 1 d .
Br1 Br 0.11301(7) 0.128139(19) 0.11565(6) 0.02509(14) Uani 1 1 d .
Br2 Br 0.45439(7) 0.11154(2) 0.44366(6) 0.02611(14) Uani 1 1 d .
Cl19 Cl 0.27873(19) 0.09238(5) 0.7894(2) 0.0363(4) Uani 1 1 d .
Cl30 Cl 0.4440(2) 0.17566(6) 0.7902(3) 0.0570(6) Uani 1 1 d .
N1 N 0.3212(5) 0.19205(13) 0.2831(6) 0.0210(10) Uani 1 1 d .
N2 N 0.2337(6) 0.21384(16) 0.3567(5) 0.0241(12) Uani 1 1 d .
N3 N 0.2732(6) 0.25642(16) 0.3478(5) 0.0256(13) Uani 1 1 d .
N4 N 0.1578(5) 0.03542(15) 0.3438(4) 0.0152(10) Uani 1 1 d .
N5 N 0.3314(5) 0.02737(14) 0.2121(4) 0.0132(9) Uani 1 1 d .
C1 C 0.3840(6) 0.26220(17) 0.2714(8) 0.0299(15) Uani 1 1 d .
H1 H 0.4318 0.2895 0.2513 0.036 Uiso 1 1 calc R
C2 C 0.4147(7) 0.22005(18) 0.2277(6) 0.0232(13) Uani 1 1 d .
C3 C 0.5331(7) 0.20785(19) 0.1440(6) 0.0245(14) Uani 1 1 d .
C4 C 0.5893(7) 0.2400(2) 0.0686(7) 0.0338(18) Uani 1 1 d .
H4 H 0.5483 0.2693 0.0690 0.041 Uiso 1 1 calc R
C5 C 0.7057(7) 0.2297(2) -0.0077(7) 0.0345(17) Uani 1 1 d .
H5 H 0.7428 0.2517 -0.0600 0.041 Uiso 1 1 calc R
C6 C 0.7667(8) 0.1875(2) -0.0072(7) 0.0322(17) Uani 1 1 d .
H6 H 0.8480 0.1808 -0.0574 0.039 Uiso 1 1 calc R
C7 C 0.7098(7) 0.15485(19) 0.0664(7) 0.0278(15) Uani 1 1 d .
H7 H 0.7505 0.1256 0.0646 0.033 Uiso 1 1 calc R
C8 C 0.5932(7) 0.16472(18) 0.1433(6) 0.0246(14) Uani 1 1 d .
H8 H 0.5553 0.1424 0.1945 0.030 Uiso 1 1 calc R
C9 C 0.2108(7) 0.2897(2) 0.4308(8) 0.0369(19) Uani 1 1 d .
H9A H 0.1174 0.2781 0.4652 0.044 Uiso 1 1 calc R
H9B H 0.1874 0.3177 0.3884 0.044 Uiso 1 1 calc R
C10 C 0.3208(7) 0.29903(19) 0.5258(6) 0.0230(13) Uani 1 1 d .
C11 C 0.3164(10) 0.2770(2) 0.6321(7) 0.047(2) Uani 1 1 d .
H11 H 0.2379 0.2565 0.6477 0.057 Uiso 1 1 calc R
C12 C 0.4263(12) 0.2844(2) 0.7171(7) 0.046(2) Uani 1 1 d .
H12 H 0.4218 0.2689 0.7895 0.056 Uiso 1 1 calc R
C13 C 0.5380(9) 0.3134(2) 0.6973(6) 0.0318(16) Uani 1 1 d .
H13 H 0.6107 0.3187 0.7561 0.038 Uiso 1 1 calc R
C14 C 0.5465(8) 0.3352(3) 0.5925(7) 0.0382(17) Uani 1 1 d .
H14 H 0.6266 0.3551 0.5776 0.046 Uiso 1 1 calc R
C15 C 0.4376(8) 0.3282(2) 0.5075(6) 0.0293(15) Uani 1 1 d .
H15 H 0.4439 0.3439 0.4353 0.035 Uiso 1 1 calc R
C16 C 0.4011(8) 0.1270(2) 0.8687(7) 0.0326(16) Uani 1 1 d .
H16A H 0.3545 0.1353 0.9443 0.039 Uiso 1 1 calc R
H16B H 0.4940 0.1105 0.8858 0.039 Uiso 1 1 calc R
C21 C 0.2573(5) 0.05747(16) 0.2768(6) 0.0147(9) Uani 1 1 d .
C22 C 0.1691(7) -0.01025(18) 0.3211(5) 0.0162(11) Uani 1 1 d .
C23 C 0.0894(7) -0.04707(19) 0.3660(6) 0.0216(13) Uani 1 1 d .
H23 H 0.0123 -0.0435 0.4222 0.026 Uiso 1 1 calc R
C24 C 0.1291(8) -0.08840(19) 0.3243(6) 0.0263(14) Uani 1 1 d .
H24 H 0.0766 -0.1139 0.3516 0.032 Uiso 1 1 calc R
C25 C 0.2436(7) -0.09419(17) 0.2435(5) 0.0233(14) Uani 1 1 d .
H25 H 0.2683 -0.1234 0.2178 0.028 Uiso 1 1 calc R
C26 C 0.3227(7) -0.05770(18) 0.1996(5) 0.0190(12) Uani 1 1 d .
H26 H 0.4014 -0.0614 0.1448 0.023 Uiso 1 1 calc R
C27 C 0.2814(6) -0.01588(17) 0.2393(5) 0.0140(11) Uani 1 1 d .
C28 C 0.0546(6) 0.05791(19) 0.4244(5) 0.0200(12) Uani 1 1 d .
H28 H 0.0820 0.0903 0.4252 0.024 Uiso 1 1 calc R
C29 C -0.1048(7) 0.0547(2) 0.3782(6) 0.0276(15) Uani 1 1 d .
H29A H -0.1098 0.0678 0.2997 0.041 Uiso 1 1 calc R
H29B H -0.1720 0.0710 0.4308 0.041 Uiso 1 1 calc R
H29C H -0.1349 0.0233 0.3746 0.041 Uiso 1 1 calc R
C30 C 0.0719(8) 0.0406(2) 0.5499(6) 0.0297(15) Uani 1 1 d .
H30A H 0.0407 0.0092 0.5534 0.045 Uiso 1 1 calc R
H30B H 0.0097 0.0584 0.6027 0.045 Uiso 1 1 calc R
H30C H 0.1765 0.0430 0.5739 0.045 Uiso 1 1 calc R
C31 C 0.4543(6) 0.03971(17) 0.1317(5) 0.0159(11) Uani 1 1 d .
H31 H 0.4509 0.0729 0.1221 0.019 Uiso 1 1 calc R
C32 C 0.4324(8) 0.0195(2) 0.0106(5) 0.0263(14) Uani 1 1 d .
H32A H 0.4487 -0.0129 0.0145 0.039 Uiso 1 1 calc R
H32B H 0.5038 0.0328 -0.0442 0.039 Uiso 1 1 calc R
H32C H 0.3307 0.0255 -0.0164 0.039 Uiso 1 1 calc R
C33 C 0.6030(7) 0.0285(2) 0.1868(6) 0.0282(15) Uani 1 1 d .
H33A H 0.6118 0.0439 0.2622 0.042 Uiso 1 1 calc R
H33B H 0.6836 0.0382 0.1348 0.042 Uiso 1 1 calc R
H33C H 0.6098 -0.0038 0.1990 0.042 Uiso 1 1 calc R

loop_
_atom_site_aniso_label
_atom_site_aniso_U_11
_atom_site_aniso_U_22
_atom_site_aniso_U_33
_atom_site_aniso_U_23
_atom_site_aniso_U_13
_atom_site_aniso_U_12
Pd1 0.01266(15) 0.00865(14) 0.02035(18) -0.00313(16) -0.00095(17) -0.00028(12)
Br1 0.0246(3) 0.0173(2) 0.0334(4) 0.0006(3) -0.0099(3) 0.0008(2)
Br2 0.0279(3) 0.0220(3) 0.0284(3) -0.0004(3) -0.0093(3) -0.0057(2)
Cl19 0.0369(8) 0.0310(7) 0.0410(10) 0.0030(8) -0.0110(9) -0.0042(6)
Cl30 0.0392(9) 0.0391(9) 0.0929(18) 0.0294(12) -0.0162(13) -0.0128(7)
N1 0.016(2) 0.0108(18) 0.036(3) -0.007(2) -0.004(3) 0.0014(15)
N2 0.019(2) 0.014(2) 0.039(3) -0.009(2) -0.006(2) 0.000(2)
N3 0.014(2) 0.011(2) 0.052(4) -0.016(2) -0.004(2) 0.0010(19)
N4 0.016(2) 0.011(2) 0.018(3) -0.0012(18) -0.002(2) -0.0044(18)
N5 0.017(2) 0.0063(19) 0.016(2) -0.0006(17) -0.001(2) -0.0007(17)
C1 0.017(3) 0.010(2) 0.063(5) -0.008(3) 0.002(4) -0.0023(19)
C2 0.017(3) 0.010(2) 0.042(4) -0.001(2) 0.000(3) 0.002(2)
C3 0.017(3) 0.013(3) 0.043(4) -0.003(2) -0.001(3) 0.002(2)
C4 0.021(3) 0.011(3) 0.070(5) 0.002(3) 0.009(3) -0.001(2)
C5 0.022(3) 0.018(3) 0.064(5) 0.010(3) 0.006(3) -0.001(3)
C6 0.021(3) 0.019(3) 0.056(5) 0.002(3) 0.010(3) 0.002(3)
C7 0.020(3) 0.012(3) 0.051(4) -0.002(3) 0.005(3) 0.000(2)
C8 0.019(3) 0.008(2) 0.046(4) -0.003(2) 0.000(3) -0.004(2)
C9 0.015(3) 0.026(3) 0.070(6) -0.028(4) -0.004(4) 0.006(2)
C10 0.022(3) 0.011(2) 0.036(4) -0.010(2) 0.003(3) 0.008(2)
C11 0.064(5) 0.032(4) 0.045(5) -0.014(3) 0.029(5) -0.031(4)
C12 0.093(7) 0.025(3) 0.022(4) -0.002(3) 0.007(5) -0.002(4)
C13 0.039(4) 0.021(3) 0.035(4) -0.008(3) -0.009(3) 0.013(3)
C14 0.031(4) 0.047(4) 0.037(4) -0.007(3) -0.003(3) -0.009(3)
C15 0.028(3) 0.027(3) 0.032(4) 0.009(3) -0.008(3) -0.015(3)
C16 0.032(4) 0.027(3) 0.038(4) 0.000(3) -0.006(3) 0.003(3)
C21 0.011(2) 0.020(2) 0.013(2) 0.003(3) -0.004(3) 0.0071(18)
C22 0.022(3) 0.012(2) 0.014(3) 0.000(2) -0.004(2) -0.004(2)
C23 0.023(3) 0.020(3) 0.022(3) 0.009(2) -0.006(3) -0.011(2)
C24 0.031(3) 0.016(3) 0.032(3) 0.009(2) -0.010(3) -0.010(2)
C25 0.028(3) 0.008(2) 0.033(4) 0.003(2) -0.010(3) -0.003(2)
C26 0.024(3) 0.013(2) 0.020(3) -0.001(2) -0.003(2) 0.002(2)
C27 0.014(3) 0.010(2) 0.017(3) 0.0013(19) -0.003(2) -0.0020(19)
C28 0.015(3) 0.022(3) 0.023(3) -0.001(2) 0.005(2) -0.001(2)
C29 0.015(3) 0.037(4) 0.030(4) 0.002(3) -0.001(3) 0.003(3)
C30 0.035(4) 0.037(4) 0.016(3) -0.005(3) 0.003(3) 0.005(3)
C31 0.018(3) 0.010(2) 0.020(3) -0.001(2) 0.002(2) 0.0007(19)
C32 0.039(4) 0.022(3) 0.018(3) -0.004(2) 0.003(3) -0.010(3)
C33 0.019(3) 0.031(3) 0.034(4) 0.005(3) 0.004(3) 0.000(3)

loop_
_atom_type_symbol
_atom_type_description
_atom_type_scat_dispersion_real
_atom_type_scat_dispersion_imag
_atom_type_scat_source
C C 0.0181 0.0091 'International Tables Vol C Tables 4.2.6.8 and 6.1.1.4'
H H 0.0000 0.0000 'International Tables Vol C Tables 4.2.6.8 and 6.1.1.4'
N N 0.0311 0.0180 'International Tables Vol C Tables 4.2.6.8 and 6.1.1.4'
Br Br -0.6763 1.2805 'International Tables Vol C Tables 4.2.6.8 and 6.1.1.4'
Cl Cl 0.3639 0.7018 'International Tables Vol C Tables 4.2.6.8 and 6.1.1.4'
Pd Pd 0.1215 3.9337 'International Tables Vol C Tables 4.2.6.8 and 6.1.1.4'

loop_
_geom_angle_atom_site_label_1
_geom_angle_atom_site_label_2
_geom_angle_atom_site_label_3
_geom_angle
C21 Pd1 N1 178.6(3)
C21 Pd1 Br1 88.64(17)
N1 Pd1 Br1 92.44(16)
C21 Pd1 Br2 87.63(18)
N1 Pd1 Br2 91.26(16)
Br1 Pd1 Br2 175.86(3)
N2 N1 C2 111.2(5)
N2 N1 Pd1 115.0(4)
C2 N1 Pd1 133.7(4)
N1 N2 N3 105.4(5)
N2 N3 C1 112.0(5)
N2 N3 C9 119.7(6)
C1 N3 C9 127.7(5)
C21 N4 C22 109.0(5)
C21 N4 C28 123.3(4)
C22 N4 C28 127.7(5)
C21 N5 C27 109.8(5)
C21 N5 C31 122.9(4)
C27 N5 C31 127.2(4)
N3 C1 C2 105.4(5)
N1 C2 C1 105.9(6)
N1 C2 C3 126.9(5)
C1 C2 C3 127.0(6)
C4 C3 C8 119.9(6)
C4 C3 C2 119.5(5)
C8 C3 C2 120.6(6)
C3 C4 C5 120.4(6)
C6 C5 C4 119.9(6)
C5 C6 C7 120.2(6)
C6 C7 C8 120.5(6)
C7 C8 C3 119.1(6)
N3 C9 C10 109.9(5)
C15 C10 C11 117.2(7)
C15 C10 C9 120.7(7)
C11 C10 C9 122.0(7)
C10 C11 C12 120.8(7)
C13 C12 C11 120.8(7)
C12 C13 C14 119.8(7)
C13 C14 C15 120.0(7)
C10 C15 C14 121.5(7)
Cl30 C16 Cl19 111.3(4)
N5 C21 N4 108.2(4)
N5 C21 Pd1 126.7(4)
N4 C21 Pd1 125.1(4)
C27 C22 N4 107.3(5)
C27 C22 C23 121.3(5)
N4 C22 C23 131.4(6)
C24 C23 C22 116.5(6)
C23 C24 C25 122.2(6)
C24 C25 C26 121.1(5)
C27 C26 C25 117.0(6)
C26 C27 C22 121.8(5)
C26 C27 N5 132.6(5)
C22 C27 N5 105.6(5)
N4 C28 C29 110.2(5)
N4 C28 C30 111.5(5)
C29 C28 C30 113.4(5)
N5 C31 C33 110.1(5)
N5 C31 C32 111.6(5)
C33 C31 C32 113.8(5)

loop_
_geom_bond_atom_site_label_1
_geom_bond_atom_site_label_2
_geom_bond_distance
Pd1 C21 1.961(5)
Pd1 N1 2.109(4)
Pd1 Br1 2.4335(8)
Pd1 Br2 2.4342(8)
Cl19 C16 1.762(7)
Cl30 C16 1.752(7)
N1 N2 1.323(8)
N1 C2 1.344(8)
N2 N3 1.327(7)
N3 C1 1.334(9)
N3 C9 1.484(8)
N4 C21 1.349(7)
N4 C22 1.396(7)
N4 C28 1.469(7)
N5 C21 1.341(7)
N5 C27 1.405(6)
N5 C31 1.483(7)
C1 C2 1.385(8)
C2 C3 1.476(9)
C3 C4 1.386(9)
C3 C8 1.400(8)
C4 C5 1.396(10)
C5 C6 1.376(9)
C6 C7 1.387(9)
C7 C8 1.398(9)
C9 C10 1.493(10)
C10 C15 1.381(9)
C10 C11 1.382(11)
C11 C12 1.402(13)
C12 C13 1.344(12)
C13 C14 1.365(11)
C14 C15 1.393(10)
C22 C27 1.384(8)
C22 C23 1.411(8)
C23 C24 1.373(9)
C24 C25 1.393(9)
C25 C26 1.396(8)
C26 C27 1.383(7)
C28 C29 1.528(8)
C28 C30 1.532(9)
C31 C33 1.513(8)
C31 C32 1.522(8)
